data_2231005
loop_
_publ_author_name
'Vennila, Jasmine P.'
'Thiruvadigal, D. John'
'Kavitha, Helen P.'
'Chakkaravarthi, G.'
'Manivannan, V.'

_publ_section_title
;
 2-(4-Bromophenyl)-3-(4-hydroxyphenyl)-1,3-thiazolidin-4-one
;
_journal_coeditor_code BT5562
_journal_issue 8
_journal_name_full 'Acta Crystallographica Section E'
_journal_page_first o1902
_journal_paper_doi 10.1107/S1600536811025281
_journal_volume 67
_journal_year 2011
_chemical_formula_iupac 'C15 H12 Br N O2 S'
_chemical_formula_moiety 'C15 H12 Br N O2 S'
_chemical_formula_sum 'C15 H12 Br N O2 S'
_chemical_formula_weight 350.23
_chemical_name_systematic
;
2-(4-Bromophenyl)-3-(4-hydroxyphenyl)-1,3-thiazolidin-4-one
;
_space_group_IT_number 61
_symmetry_cell_setting orthorhombic
_symmetry_space_group_name_Hall '-P 2ac 2ab'
_symmetry_space_group_name_H-M 'P b c a'
_atom_sites_solution_hydrogens geom
_atom_sites_solution_primary direct
_atom_sites_solution_secondary difmap
_audit_creation_method SHELXL-97
_cell_angle_alpha 90.00
_cell_angle_beta 90.00
_cell_angle_gamma 90.00
_cell_formula_units_Z 8
_cell_length_a 13.3367(6)
_cell_length_b 12.6292(5)
_cell_length_c 17.1230(6)
_cell_measurement_reflns_used 4654
_cell_measurement_temperature 295(2)
_cell_measurement_theta_max 23.8
_cell_measurement_theta_min 2.4
_cell_volume 2884.1(2)
_computing_cell_refinement 'SAINT (Bruker, 2004)'
_computing_data_collection 'APEX2 (Bruker, 2004)'
_computing_data_reduction 'SAINT (Bruker, 2004)'
_computing_molecular_graphics 'PLATON (Spek, 2009)'
_computing_publication_material 'SHELXL97 (Sheldrick, 2008)'
_computing_structure_refinement 'SHELXL97 (Sheldrick, 2008)'
_computing_structure_solution 'SHELXS97 (Sheldrick, 2008)'
_diffrn_ambient_temperature 295(2)
_diffrn_measured_fraction_theta_full 0.995
_diffrn_measured_fraction_theta_max 0.995
_diffrn_measurement_device_type 'Bruker Kappa APEXII'
_diffrn_measurement_method '\w and \f'
_diffrn_radiation_monochromator graphite
_diffrn_radiation_source 'fine-focus sealed tube'
_diffrn_radiation_type MoK\a
_diffrn_radiation_wavelength 0.71073
_diffrn_reflns_av_R_equivalents 0.0310
_diffrn_reflns_av_sigmaI/netI 0.0384
_diffrn_reflns_limit_h_max 16
_diffrn_reflns_limit_h_min -17
_diffrn_reflns_limit_k_max 16
_diffrn_reflns_limit_k_min -16
_diffrn_reflns_limit_l_max 22
_diffrn_reflns_limit_l_min -16
_diffrn_reflns_number 18957
_diffrn_reflns_theta_full 28.44
_diffrn_reflns_theta_max 28.44
_diffrn_reflns_theta_min 2.38
_diffrn_standards_interval_time 0
_diffrn_standards_number 0
_exptl_absorpt_coefficient_mu 2.995
_exptl_absorpt_correction_T_max 0.5857
_exptl_absorpt_correction_T_min 0.4669
_exptl_absorpt_correction_type multi-scan
_exptl_absorpt_process_details '(SADABS; Sheldrick, 1996)'
_exptl_crystal_colour colourless
_exptl_crystal_density_diffrn 1.613
_exptl_crystal_density_method 'not measured'
_exptl_crystal_description block
_exptl_crystal_F_000 1408
_exptl_crystal_size_max 0.30
_exptl_crystal_size_mid 0.20
_exptl_crystal_size_min 0.20
_refine_diff_density_max 0.449
_refine_diff_density_min -0.474
_refine_ls_extinction_method none
_refine_ls_goodness_of_fit_ref 1.017
_refine_ls_hydrogen_treatment constr
_refine_ls_matrix_type full
_refine_ls_number_parameters 181
_refine_ls_number_reflns 3617
_refine_ls_number_restraints 0
_refine_ls_restrained_S_all 1.017
_refine_ls_R_factor_all 0.0790
_refine_ls_R_factor_gt 0.0380
_refine_ls_shift/su_max 0.000
_refine_ls_shift/su_mean 0.000
_refine_ls_structure_factor_coef Fsqd
_refine_ls_weighting_details 'calc w=1/[\s^2^(Fo^2^)+(0.0332P)^2^+1.5996P] where P=(Fo^2^+2Fc^2^)/3'
_refine_ls_weighting_scheme calc
_refine_ls_wR_factor_gt 0.0767
_refine_ls_wR_factor_ref 0.0873
_reflns_number_gt 2317
_reflns_number_total 3617
_reflns_threshold_expression I>2sigma(I)
_cod_data_source_file bt5562.cif
_cod_data_source_block I
_cod_database_code 2231005
_cod_database_fobs_code 2231005

loop_
_symmetry_equiv_pos_as_xyz
'x, y, z'
'-x+1/2, -y, z+1/2'
'x+1/2, -y+1/2, -z'
'-x, y+1/2, -z+1/2'
'-x, -y, -z'
'x-1/2, y, -z-1/2'
'-x-1/2, y-1/2, z'
'x, -y-1/2, z-1/2'

loop_
_atom_site_type_symbol
_atom_site_label
_atom_site_fract_x
_atom_site_fract_y
_atom_site_fract_z
_atom_site_U_iso_or_equiv
_atom_site_adp_type
_atom_site_calc_flag
_atom_site_refinement_flags
_atom_site_occupancy
_atom_site_symmetry_multiplicity
C C1 0.63473(19) 0.1392(2) 0.12609(17) 0.0510(7) Uani d . 1 1
H H1A 0.6916 0.1565 0.0932 0.061 Uiso calc R 1 1
H H1B 0.6280 0.0628 0.1279 0.061 Uiso calc R 1 1
C C2 0.54086(16) 0.18813(18) 0.09361(15) 0.0344(5) Uani d . 1 1
C C3 0.52231(15) 0.23237(19) 0.22967(13) 0.0328(5) Uani d . 1 1
H H3 0.5202 0.3035 0.2525 0.039 Uiso calc R 1 1
C C4 0.46182(16) 0.15917(18) 0.28031(13) 0.0316(5) Uani d . 1 1
C C5 0.41708(17) 0.06902(18) 0.25054(14) 0.0342(5) Uani d . 1 1
H H5 0.4201 0.0555 0.1972 0.041 Uiso calc R 1 1
C C6 0.36796(18) -0.00109(19) 0.29911(15) 0.0387(6) Uani d . 1 1
H H6 0.3372 -0.0612 0.2788 0.046 Uiso calc R 1 1
C C7 0.36517(19) 0.0191(2) 0.37752(15) 0.0427(6) Uani d . 1 1
C C8 0.4075(2) 0.1078(2) 0.40845(16) 0.0515(7) Uani d . 1 1
H H8 0.4044 0.1204 0.4619 0.062 Uiso calc R 1 1
C C9 0.4548(2) 0.1784(2) 0.35973(15) 0.0459(7) Uani d . 1 1
H H9 0.4825 0.2399 0.3804 0.055 Uiso calc R 1 1
C C10 0.39180(15) 0.28732(16) 0.13260(12) 0.0262(5) Uani d . 1 1
C C11 0.31686(16) 0.23068(17) 0.09663(13) 0.0305(5) Uani d . 1 1
H H11 0.3274 0.1603 0.0830 0.037 Uiso calc R 1 1
C C12 0.22563(16) 0.27854(18) 0.08068(13) 0.0324(5) Uani d . 1 1
H H12 0.1745 0.2400 0.0571 0.039 Uiso calc R 1 1
C C13 0.21067(15) 0.38358(18) 0.09987(13) 0.0313(5) Uani d . 1 1
C C14 0.28555(17) 0.43972(18) 0.13648(15) 0.0373(6) Uani d . 1 1
H H14 0.2751 0.5101 0.1502 0.045 Uiso calc R 1 1
C C15 0.37581(17) 0.39194(18) 0.15282(14) 0.0351(5) Uani d . 1 1
H H15 0.4263 0.4301 0.1776 0.042 Uiso calc R 1 1
N N1 0.48688(12) 0.23846(14) 0.14893(10) 0.0290(4) Uani d . 1 1
O O1 0.51648(12) 0.18202(13) 0.02472(10) 0.0432(4) Uani d . 1 1
O O2 0.12206(12) 0.43423(13) 0.08407(11) 0.0472(5) Uani d . 1 1
H H2 0.0887 0.3982 0.0539 0.057 Uiso calc R 1 1
S S1 0.65353(5) 0.19057(6) 0.22246(4) 0.04894(19) Uani d . 1 1
Br Br1 0.29816(3) -0.07918(3) 0.44309(2) 0.07795(16) Uani d . 1 1

loop_
_atom_site_aniso_label
_atom_site_aniso_U_11
_atom_site_aniso_U_22
_atom_site_aniso_U_33
_atom_site_aniso_U_12
_atom_site_aniso_U_13
_atom_site_aniso_U_23
C1 0.0342(14) 0.0612(17) 0.0575(18) 0.0169(13) 0.0023(12) 0.0021(14)
C2 0.0277(12) 0.0379(12) 0.0376(16) 0.0002(10) 0.0076(11) 0.0026(11)
C3 0.0271(11) 0.0393(12) 0.0320(14) 0.0020(10) -0.0051(10) -0.0013(10)
C4 0.0285(11) 0.0418(13) 0.0244(13) 0.0066(10) -0.0036(9) -0.0008(10)
C5 0.0393(13) 0.0402(12) 0.0229(12) 0.0040(11) -0.0011(10) 0.0000(11)
C6 0.0402(14) 0.0346(13) 0.0413(16) 0.0070(11) 0.0006(11) 0.0037(11)
C7 0.0436(14) 0.0497(15) 0.0349(16) 0.0170(12) 0.0104(12) 0.0136(13)
C8 0.0581(18) 0.0711(19) 0.0254(14) 0.0138(15) 0.0042(13) -0.0003(14)
C9 0.0483(15) 0.0560(16) 0.0335(16) 0.0013(13) -0.0020(12) -0.0098(13)
C10 0.0226(10) 0.0330(11) 0.0230(12) 0.0013(9) 0.0013(9) 0.0011(9)
C11 0.0320(12) 0.0290(11) 0.0305(13) 0.0008(10) 0.0002(10) -0.0040(10)
C12 0.0258(11) 0.0405(13) 0.0310(13) -0.0017(10) -0.0041(9) -0.0098(10)
C13 0.0253(11) 0.0421(12) 0.0265(13) 0.0064(10) -0.0012(9) -0.0062(10)
C14 0.0344(13) 0.0331(12) 0.0442(15) 0.0038(10) -0.0071(11) -0.0118(11)
C15 0.0264(11) 0.0388(13) 0.0400(15) -0.0039(10) -0.0059(10) -0.0062(11)
N1 0.0234(9) 0.0362(10) 0.0273(11) 0.0037(8) -0.0009(8) 0.0024(8)
O1 0.0371(9) 0.0622(11) 0.0304(11) 0.0067(8) 0.0078(8) -0.0037(8)
O2 0.0324(9) 0.0557(11) 0.0534(11) 0.0145(8) -0.0157(8) -0.0223(9)
S1 0.0268(3) 0.0699(5) 0.0501(5) 0.0060(3) -0.0060(3) 0.0099(4)
Br1 0.1055(3) 0.0617(2) 0.0667(3) 0.02192(19) 0.0415(2) 0.03136(17)

loop_
_atom_type_symbol
_atom_type_description
_atom_type_scat_dispersion_real
_atom_type_scat_dispersion_imag
_atom_type_scat_source
C C 0.0033 0.0016 'International Tables Vol C Tables 4.2.6.8 and 6.1.1.4'
H H 0.0000 0.0000 'International Tables Vol C Tables 4.2.6.8 and 6.1.1.4'
N N 0.0061 0.0033 'International Tables Vol C Tables 4.2.6.8 and 6.1.1.4'
O O 0.0106 0.0060 'International Tables Vol C Tables 4.2.6.8 and 6.1.1.4'
S S 0.1246 0.1234 'International Tables Vol C Tables 4.2.6.8 and 6.1.1.4'
Br Br -0.2901 2.4595 'International Tables Vol C Tables 4.2.6.8 and 6.1.1.4'

loop_
_geom_angle_atom_site_label_1
_geom_angle_atom_site_label_2
_geom_angle_atom_site_label_3
_geom_angle
C2 C1 S1 107.98(18)
C2 C1 H1A 110.1
S1 C1 H1A 110.1
C2 C1 H1B 110.1
S1 C1 H1B 110.1
H1A C1 H1B 108.4
O1 C2 N1 124.3(2)
O1 C2 C1 123.5(2)
N1 C2 C1 112.2(2)
N1 C3 C4 113.86(18)
N1 C3 S1 105.06(14)
C4 C3 S1 111.99(15)
N1 C3 H3 108.6
C4 C3 H3 108.6
S1 C3 H3 108.6
C5 C4 C9 118.5(2)
C5 C4 C3 121.7(2)
C9 C4 C3 119.7(2)
C6 C5 C4 120.7(2)
C6 C5 H5 119.6
C4 C5 H5 119.6
C7 C6 C5 119.0(2)
C7 C6 H6 120.5
C5 C6 H6 120.5
C8 C7 C6 121.6(2)
C8 C7 Br1 120.2(2)
C6 C7 Br1 118.2(2)
C7 C8 C9 119.2(2)
C7 C8 H8 120.4
C9 C8 H8 120.4
C8 C9 C4 120.9(2)
C8 C9 H9 119.6
C4 C9 H9 119.6
C11 C10 C15 119.83(19)
C11 C10 N1 120.33(19)
C15 C10 N1 119.84(19)
C10 C11 C12 120.0(2)
C10 C11 H11 120.0
C12 C11 H11 120.0
C13 C12 C11 119.9(2)
C13 C12 H12 120.0
C11 C12 H12 120.0
O2 C13 C14 118.4(2)
O2 C13 C12 121.7(2)
C14 C13 C12 119.9(2)
C15 C14 C13 120.1(2)
C15 C14 H14 119.9
C13 C14 H14 119.9
C14 C15 C10 120.2(2)
C14 C15 H15 119.9
C10 C15 H15 119.9
C2 N1 C10 122.44(18)
C2 N1 C3 117.80(18)
C10 N1 C3 119.42(17)
C13 O2 H2 109.5
C1 S1 C3 91.88(11)

loop_
_geom_bond_atom_site_label_1
_geom_bond_atom_site_label_2
_geom_bond_distance
C1 C2 1.503(3)
C1 S1 1.791(3)
C1 H1A 0.9700
C1 H1B 0.9700
C2 O1 1.226(3)
C2 N1 1.349(3)
C3 N1 1.463(3)
C3 C4 1.502(3)
C3 S1 1.832(2)
C3 H3 0.9800
C4 C5 1.383(3)
C4 C9 1.385(3)
C5 C6 1.380(3)
C5 H5 0.9300
C6 C7 1.367(3)
C6 H6 0.9300
C7 C8 1.361(4)
C7 Br1 1.897(2)
C8 C9 1.375(4)
C8 H8 0.9300
C9 H9 0.9300
C10 C11 1.375(3)
C10 C15 1.382(3)
C10 N1 1.438(3)
C11 C12 1.386(3)
C11 H11 0.9300
C12 C13 1.381(3)
C12 H12 0.9300
C13 O2 1.371(3)
C13 C14 1.376(3)
C14 C15 1.375(3)
C14 H14 0.9300
C15 H15 0.9300
O2 H2 0.8200

loop_
_geom_hbond_atom_site_label_D
_geom_hbond_atom_site_label_H
_geom_hbond_atom_site_label_A
_geom_hbond_site_symmetry_A
_geom_hbond_distance_DH
_geom_hbond_distance_HA
_geom_hbond_distance_DA
_geom_hbond_angle_DHA
_geom_hbond_publ_flag
O2 H2 O1 3_455 0.82 1.94 2.758(2) 175 y
C5 H5 O2 7_655 0.93 2.53 3.361(3) 149 y
C12 H12 Br1 2_554 0.93 2.84 3.463(2) 125 y
C15 H15 Cg2 4_655 0.93 2.94 3.775(2) 150 y

loop_
_geom_torsion_atom_site_label_1
_geom_torsion_atom_site_label_2
_geom_torsion_atom_site_label_3
_geom_torsion_atom_site_label_4
_geom_torsion
S1 C1 C2 O1 168.02(19)
S1 C1 C2 N1 -12.4(3)
N1 C3 C4 C5 32.4(3)
S1 C3 C4 C5 -86.6(2)
N1 C3 C4 C9 -151.3(2)
S1 C3 C4 C9 89.7(2)
C9 C4 C5 C6 -1.1(3)
C3 C4 C5 C6 175.3(2)
C4 C5 C6 C7 -0.8(3)
C5 C6 C7 C8 1.6(4)
C5 C6 C7 Br1 -179.47(17)
C6 C7 C8 C9 -0.5(4)
Br1 C7 C8 C9 -179.4(2)
C7 C8 C9 C4 -1.5(4)
C5 C4 C9 C8 2.2(4)
C3 C4 C9 C8 -174.2(2)
C15 C10 C11 C12 0.1(3)
N1 C10 C11 C12 -179.6(2)
C10 C11 C12 C13 1.0(3)
C11 C12 C13 O2 179.1(2)
C11 C12 C13 C14 -1.6(4)
O2 C13 C14 C15 -179.5(2)
C12 C13 C14 C15 1.1(4)
C13 C14 C15 C10 0.0(4)
C11 C10 C15 C14 -0.6(3)
N1 C10 C15 C14 179.1(2)
O1 C2 N1 C10 2.4(3)
C1 C2 N1 C10 -177.1(2)
O1 C2 N1 C3 175.7(2)
C1 C2 N1 C3 -3.9(3)
C11 C10 N1 C2 52.6(3)
C15 C10 N1 C2 -127.1(2)
C11 C10 N1 C3 -120.6(2)
C15 C10 N1 C3 59.7(3)
C4 C3 N1 C2 -105.3(2)
S1 C3 N1 C2 17.6(2)
C4 C3 N1 C10 68.2(3)
S1 C3 N1 C10 -168.91(15)
C2 C1 S1 C3 18.91(19)
N1 C3 S1 C1 -20.26(17)
C4 C3 S1 C1 103.83(18)
